data_1526687
loop_
_publ_author_name
'Koblyuk, N.D.'
'Bodak, O.I.'
'Melnyk, G.A.'
'Fruchart, D.'
'Romaka, L.P.'

_publ_section_title
;
 Crystal structure of Zr2 Cu Sb3 and related compounds
;
_journal_name_full 'Journal of Alloys Compd.'
_journal_page_first 284
_journal_page_last 286
_journal_volume 317
_journal_year 2001
_chemical_formula_sum 'Cu Sb3 Ti2'
_chemical_name_systematic 'Ti2 Cu Sb3'
_space_group_IT_number 115
_symmetry_space_group_name_Hall 'P -4 -2'
_symmetry_space_group_name_H-M 'P -4 m 2'
_cell_angle_alpha 90
_cell_angle_beta 90
_cell_angle_gamma 90
_cell_formula_units_Z 1
_cell_length_a 3.9238
_cell_length_b 3.9238
_cell_length_c 8.6445
_cell_volume 133.093
_citation_journal_id_ASTM JALCEU
_cod_data_source_file Koblyuk_JALCEU_2001_1218.cif
_cod_data_source_block Cu1Sb3Ti2
_cod_original_cell_volume 133.0925
_cod_original_formula_sum 'Cu1 Sb3 Ti2'
_cod_database_code 1526687

loop_
_symmetry_equiv_pos_as_xyz
x,y,z
y,-x,-z
-x,-y,z
-y,x,-z
-x,y,z
y,x,-z
x,-y,z
-y,-x,-z

loop_
_atom_site_label
_atom_site_type_symbol
_atom_site_fract_x
_atom_site_fract_y
_atom_site_fract_z
_atom_site_occupancy
_atom_site_U_iso_or_equiv
Sb2 Sb-3 0 0.5 0.3835 1 0.0
Ti1 Ti+4 0 0.5 0.7315 1 0.0
Sb1 Sb-3 0.5 0.5 0 1 0.0
Cu1 Cu+1 0 0 0 1 0.0
